data_4500376
loop_
_publ_author_name
'Wan, Chong-Qing'
'Mak, Thomas C. W.'

_publ_section_title
;
 Unusual Carbonyl&#x00B7;&#x00B7;&#x00B7;Carbonyl Interaction in
 Supramolecular Structures of Silver(I) Complexes with
 2,6-Pyridinediylbis(4-pyridinyl)methanone
;
_journal_issue 3
_journal_name_full 'Crystal Growth &amp; Design'
_journal_page_first 832
_journal_paper_doi 10.1021/cg101490a
_journal_volume 11
_journal_year 2011
_chemical_formula_sum 'C19 H11 Ag F3 N3 O4'
_chemical_formula_weight 510.18
_chemical_name_systematic
; 
 ? 
;
_space_group_IT_number 2
_symmetry_cell_setting triclinic
_symmetry_space_group_name_Hall '-P 1'
_symmetry_space_group_name_H-M 'P -1'
_atom_sites_solution_hydrogens geom
_atom_sites_solution_primary direct
_atom_sites_solution_secondary difmap
_audit_creation_method SHELXL-97
_cell_angle_alpha 100.676(3)
_cell_angle_beta 94.563(3)
_cell_angle_gamma 104.608(3)
_cell_formula_units_Z 2
_cell_length_a 8.2974(13)
_cell_length_b 8.4741(12)
_cell_length_c 13.966(2)
_cell_measurement_temperature 293(2)
_cell_volume 925.5(2)
_computing_cell_refinement 'Bruker SMART'
_computing_data_collection 'Bruker SMART'
_computing_data_reduction 'Bruker SAINT'
_computing_molecular_graphics 'Bruker SHELXTL'
_computing_publication_material 'Bruker SHELXTL'
_computing_structure_refinement 'SHELXL-97 (Sheldrick, 1997)'
_computing_structure_solution 'SHELXS-97 (Sheldrick, 1990)'
_diffrn_ambient_temperature 293(2)
_diffrn_measured_fraction_theta_full 0.996
_diffrn_measured_fraction_theta_max 0.996
_diffrn_radiation_monochromator graphite
_diffrn_radiation_source 'fine-focus sealed tube'
_diffrn_radiation_type MoK\a
_diffrn_radiation_wavelength 0.71073
_diffrn_reflns_av_R_equivalents 0.0243
_diffrn_reflns_av_sigmaI/netI 0.0371
_diffrn_reflns_limit_h_max 9
_diffrn_reflns_limit_h_min -9
_diffrn_reflns_limit_k_max 6
_diffrn_reflns_limit_k_min -10
_diffrn_reflns_limit_l_max 16
_diffrn_reflns_limit_l_min -14
_diffrn_reflns_number 5071
_diffrn_reflns_theta_full 25.00
_diffrn_reflns_theta_max 25.00
_diffrn_reflns_theta_min 1.50
_exptl_absorpt_coefficient_mu 1.152
_exptl_absorpt_correction_T_max 1.000000
_exptl_absorpt_correction_T_min 0.114945
_exptl_absorpt_correction_type multi-scan
_exptl_absorpt_process_details sadabs
_exptl_crystal_colour colorless
_exptl_crystal_density_diffrn 1.831
_exptl_crystal_density_method 'not measured'
_exptl_crystal_description prism
_exptl_crystal_F_000 504
_exptl_crystal_size_max 0.38
_exptl_crystal_size_mid 0.20
_exptl_crystal_size_min 0.12
_refine_diff_density_max 0.935
_refine_diff_density_min -0.495
_refine_diff_density_rms 0.087
_refine_ls_extinction_method none
_refine_ls_goodness_of_fit_ref 1.036
_refine_ls_hydrogen_treatment constr
_refine_ls_matrix_type full
_refine_ls_number_parameters 271
_refine_ls_number_reflns 3246
_refine_ls_number_restraints 54
_refine_ls_restrained_S_all 1.095
_refine_ls_R_factor_all 0.0531
_refine_ls_R_factor_gt 0.0450
_refine_ls_shift/su_max 0.000
_refine_ls_shift/su_mean 0.000
_refine_ls_structure_factor_coef Fsqd
_refine_ls_weighting_details 'calc w=1/[\s^2^(Fo^2^)+(0.0723P)^2^+0.8955P] where P=(Fo^2^+2Fc^2^)/3'
_refine_ls_weighting_scheme calc
_refine_ls_wR_factor_gt 0.1195
_refine_ls_wR_factor_ref 0.1283
_reflns_number_gt 2724
_reflns_number_total 3246
_reflns_threshold_expression >2sigma(I)
_cod_data_source_file cg101490a_si_001.cif
_cod_data_source_block compound5
_cod_depositor_comments
;
The following automatic conversions were performed:

'_symmetry_cell_setting' value 'Triclinic' changed to 'triclinic'
according to /home/saulius/struct/CIF-dictionaries/cif_core.dic
dictionary named 'cif_core.dic' version 2.4.1 from 2010-06-29.

Automatic conversion script
Id: cif_fix_values 1715 2011-07-08 13:25:40Z adriana 
;
_cod_original_sg_symbol_H-M P-1
_cod_database_code 4500376

loop_
_symmetry_equiv_pos_as_xyz
'x, y, z'
'-x, -y, -z'

loop_
_atom_site_label
_atom_site_type_symbol
_atom_site_fract_x
_atom_site_fract_y
_atom_site_fract_z
_atom_site_U_iso_or_equiv
_atom_site_adp_type
_atom_site_occupancy
_atom_site_symmetry_multiplicity
_atom_site_calc_flag
_atom_site_refinement_flags
Ag1 Ag 0.07755(5) 0.37244(5) 0.44445(3) 0.0672(2) Uani 1 1 d .
O1 O 0.1610(4) 0.4743(5) -0.0418(2) 0.0610(9) Uani 1 1 d .
O2 O 0.9717(5) 0.9523(6) 0.1255(3) 0.0859(13) Uani 1 1 d .
N1 N 0.1345(5) 0.4529(5) 0.3093(3) 0.0535(9) Uani 1 1 d .
N2 N 0.5446(5) 0.7259(4) 0.0867(3) 0.0456(8) Uani 1 1 d .
N3 N 0.8845(5) 0.7148(5) 0.4195(3) 0.0550(10) Uani 1 1 d .
C1 C 0.0647(6) 0.3480(6) 0.2238(3) 0.0554(11) Uani 1 1 d .
H1A H -0.0137 0.2484 0.2248 0.067 Uiso 1 1 calc R
C2 C 0.1041(6) 0.3811(6) 0.1345(3) 0.0521(11) Uani 1 1 d .
H2A H 0.0522 0.3052 0.0766 0.062 Uiso 1 1 calc R
C3 C 0.2208(5) 0.5274(6) 0.1312(3) 0.0468(10) Uani 1 1 d .
C4 C 0.2901(6) 0.6398(6) 0.2190(3) 0.0574(12) Uani 1 1 d .
H4A H 0.3661 0.7416 0.2194 0.069 Uiso 1 1 calc R
C5 C 0.2440(6) 0.5977(7) 0.3062(3) 0.0615(13) Uani 1 1 d .
H5A H 0.2912 0.6731 0.3651 0.074 Uiso 1 1 calc R
C6 C 0.2574(6) 0.5581(6) 0.0311(3) 0.0480(10) Uani 1 1 d .
C7 C 0.4115(6) 0.6846(6) 0.0177(3) 0.0474(10) Uani 1 1 d .
C8 C 0.4153(7) 0.7435(6) -0.0688(3) 0.0577(12) Uani 1 1 d .
H8A H 0.3210 0.7105 -0.1160 0.069 Uiso 1 1 calc R
C9 C 0.5600(7) 0.8507(7) -0.0831(4) 0.0629(13) Uani 1 1 d .
H9A H 0.5642 0.8950 -0.1393 0.075 Uiso 1 1 calc R
C10 C 0.6998(7) 0.8927(6) -0.0138(4) 0.0591(12) Uani 1 1 d .
H10A H 0.8002 0.9634 -0.0232 0.071 Uiso 1 1 calc R
C11 C 0.6883(6) 0.8274(5) 0.0710(3) 0.0486(10) Uani 1 1 d .
C12 C 0.8424(6) 0.8674(6) 0.1441(4) 0.0549(11) Uani 1 1 d .
C13 C 0.8454(5) 0.8086(5) 0.2393(3) 0.0468(10) Uani 1 1 d .
C14 C 0.9807(6) 0.8924(6) 0.3104(4) 0.0598(12) Uani 1 1 d .
H14A H 1.0614 0.9829 0.2990 0.072 Uiso 1 1 calc R
C15 C 0.9964(6) 0.8421(7) 0.3983(4) 0.0602(12) Uani 1 1 d .
H15A H 1.0891 0.8997 0.4448 0.072 Uiso 1 1 calc R
C16 C 0.7540(6) 0.6354(7) 0.3504(4) 0.0648(14) Uani 1 1 d .
H16A H 0.6730 0.5474 0.3641 0.078 Uiso 1 1 calc R
C17 C 0.7317(6) 0.6752(6) 0.2602(4) 0.0608(13) Uani 1 1 d .
H17A H 0.6406 0.6124 0.2139 0.073 Uiso 1 1 calc R
C18 C -0.5082(7) 0.1665(9) 0.3856(4) 0.0741(16) Uani 1 1 d U
C19 C -0.3226(6) 0.2038(7) 0.3746(4) 0.0610(12) Uani 1 1 d U
O3 O -0.2279(5) 0.2796(6) 0.4497(3) 0.0931(14) Uani 1 1 d .
O4 O -0.2948(6) 0.1535(7) 0.2906(4) 0.0985(14) Uani 1 1 d .
F1 F -0.5937(8) 0.0266(9) 0.3470(7) 0.215(4) Uani 1 1 d U
F2 F -0.5432(7) 0.2048(13) 0.4694(4) 0.218(4) Uani 1 1 d U
F3 F -0.5843(7) 0.2480(11) 0.3334(6) 0.187(3) Uani 1 1 d U

loop_
_atom_site_aniso_label
_atom_site_aniso_U_11
_atom_site_aniso_U_22
_atom_site_aniso_U_33
_atom_site_aniso_U_23
_atom_site_aniso_U_13
_atom_site_aniso_U_12
Ag1 0.0703(3) 0.0969(4) 0.0433(3) 0.0329(2) 0.01487(18) 0.0237(2)
O1 0.0557(19) 0.086(2) 0.0405(17) 0.0120(16) 0.0039(15) 0.0200(18)
O2 0.074(2) 0.106(3) 0.061(2) 0.041(2) 0.0092(19) -0.023(2)
N1 0.049(2) 0.073(3) 0.042(2) 0.0204(18) 0.0073(16) 0.0162(19)
N2 0.055(2) 0.050(2) 0.0365(18) 0.0161(15) 0.0137(16) 0.0154(17)
N3 0.049(2) 0.078(3) 0.041(2) 0.0247(19) 0.0078(16) 0.0112(19)
C1 0.053(3) 0.064(3) 0.049(3) 0.019(2) 0.007(2) 0.010(2)
C2 0.046(2) 0.067(3) 0.040(2) 0.010(2) 0.0020(18) 0.013(2)
C3 0.048(2) 0.062(3) 0.038(2) 0.0156(19) 0.0087(18) 0.024(2)
C4 0.064(3) 0.060(3) 0.044(2) 0.008(2) 0.017(2) 0.007(2)
C5 0.061(3) 0.078(3) 0.036(2) 0.007(2) 0.011(2) 0.004(3)
C6 0.052(2) 0.061(3) 0.039(2) 0.013(2) 0.0086(19) 0.026(2)
C7 0.057(3) 0.057(3) 0.037(2) 0.0158(19) 0.0130(19) 0.025(2)
C8 0.073(3) 0.069(3) 0.039(2) 0.018(2) 0.009(2) 0.029(3)
C9 0.085(4) 0.075(3) 0.043(2) 0.031(2) 0.017(2) 0.030(3)
C10 0.075(3) 0.061(3) 0.049(3) 0.026(2) 0.024(2) 0.017(2)
C11 0.063(3) 0.047(2) 0.039(2) 0.0162(18) 0.015(2) 0.015(2)
C12 0.060(3) 0.052(3) 0.048(3) 0.018(2) 0.014(2) -0.001(2)
C13 0.046(2) 0.049(2) 0.041(2) 0.0109(18) 0.0091(18) 0.0029(19)
C14 0.051(3) 0.064(3) 0.062(3) 0.028(2) 0.005(2) 0.000(2)
C15 0.049(3) 0.076(3) 0.051(3) 0.022(2) -0.003(2) 0.005(2)
C16 0.052(3) 0.079(3) 0.060(3) 0.042(3) 0.003(2) -0.006(2)
C17 0.057(3) 0.066(3) 0.049(3) 0.025(2) -0.003(2) -0.009(2)
C18 0.048(3) 0.101(4) 0.057(3) 0.005(3) -0.004(2) 0.001(3)
C19 0.052(3) 0.071(3) 0.063(3) 0.030(3) 0.005(2) 0.011(2)
O3 0.056(2) 0.126(4) 0.080(3) 0.038(3) -0.013(2) -0.011(2)
O4 0.091(3) 0.128(4) 0.083(3) 0.028(3) 0.036(3) 0.031(3)
F1 0.101(4) 0.146(5) 0.324(10) -0.029(6) 0.044(5) -0.048(4)
F2 0.089(3) 0.435(11) 0.094(4) -0.018(5) 0.032(3) 0.055(5)
F3 0.103(4) 0.294(9) 0.213(7) 0.104(6) 0.027(4) 0.105(5)

loop_
_atom_type_symbol
_atom_type_description
_atom_type_scat_dispersion_real
_atom_type_scat_dispersion_imag
_atom_type_scat_source
C C 0.0033 0.0016 'International Tables Vol C Tables 4.2.6.8 and 6.1.1.4'
H H 0.0000 0.0000 'International Tables Vol C Tables 4.2.6.8 and 6.1.1.4'
N N 0.0061 0.0033 'International Tables Vol C Tables 4.2.6.8 and 6.1.1.4'
O O 0.0106 0.0060 'International Tables Vol C Tables 4.2.6.8 and 6.1.1.4'
F F 0.0171 0.0103 'International Tables Vol C Tables 4.2.6.8 and 6.1.1.4'
Ag Ag -0.8971 1.1015 'International Tables Vol C Tables 4.2.6.8 and 6.1.1.4'

loop_
_geom_angle_atom_site_label_1
_geom_angle_atom_site_label_2
_geom_angle_atom_site_label_3
_geom_angle
_geom_angle_site_symmetry_1
_geom_angle_site_symmetry_3
N1 Ag1 N3 158.77(15) . 2_666
N1 Ag1 O3 112.05(14) . .
N3 Ag1 O3 88.09(14) 2_666 .
N1 Ag1 Ag1 105.77(11) . 2_566
N3 Ag1 Ag1 88.79(11) 2_666 2_566
O3 Ag1 Ag1 63.72(13) . 2_566
C1 N1 C5 117.7(4) . .
C1 N1 Ag1 118.3(3) . .
C5 N1 Ag1 123.8(3) . .
C7 N2 C11 118.3(4) . .
C15 N3 C16 116.4(4) . .
C15 N3 Ag1 121.8(3) . 2_666
C16 N3 Ag1 121.7(3) . 2_666
N1 C1 C2 122.8(4) . .
N1 C1 H1A 118.6 . .
C2 C1 H1A 118.6 . .
C1 C2 C3 119.7(4) . .
C1 C2 H2A 120.2 . .
C3 C2 H2A 120.2 . .
C2 C3 C4 118.2(4) . .
C2 C3 C6 117.3(4) . .
C4 C3 C6 124.3(4) . .
C3 C4 C5 118.8(4) . .
C3 C4 H4A 120.6 . .
C5 C4 H4A 120.6 . .
N1 C5 C4 122.8(4) . .
N1 C5 H5A 118.6 . .
C4 C5 H5A 118.6 . .
O1 C6 C7 118.7(4) . .
O1 C6 C3 119.3(4) . .
C7 C6 C3 122.0(4) . .
N2 C7 C8 122.7(4) . .
N2 C7 C6 117.9(4) . .
C8 C7 C6 119.2(4) . .
C9 C8 C7 118.8(5) . .
C9 C8 H8A 120.6 . .
C7 C8 H8A 120.6 . .
C8 C9 C10 119.4(5) . .
C8 C9 H9A 120.3 . .
C10 C9 H9A 120.3 . .
C9 C10 C11 118.9(5) . .
C9 C10 H10A 120.6 . .
C11 C10 H10A 120.6 . .
N2 C11 C10 121.8(4) . .
N2 C11 C12 119.6(4) . .
C10 C11 C12 118.6(4) . .
O2 C12 C11 118.0(4) . .
O2 C12 C13 118.3(5) . .
C11 C12 C13 123.7(4) . .
C17 C13 C14 117.1(4) . .
C17 C13 C12 126.4(4) . .
C14 C13 C12 116.5(4) . .
C15 C14 C13 120.1(4) . .
C15 C14 H14A 119.9 . .
C13 C14 H14A 119.9 . .
N3 C15 C14 122.8(4) . .
N3 C15 H15A 118.6 . .
C14 C15 H15A 118.6 . .
N3 C16 C17 124.2(4) . .
N3 C16 H16A 117.9 . .
C17 C16 H16A 117.9 . .
C13 C17 C16 119.3(4) . .
C13 C17 H17A 120.4 . .
C16 C17 H17A 120.4 . .
F1 C18 F2 109.3(8) . .
F1 C18 F3 97.2(7) . .
F2 C18 F3 104.5(7) . .
F1 C18 C19 116.1(6) . .
F2 C18 C19 116.5(5) . .
F3 C18 C19 110.9(6) . .
O3 C19 O4 131.6(5) . .
O3 C19 C18 114.7(5) . .
O4 C19 C18 113.7(5) . .
C19 O3 Ag1 119.8(4) . .

loop_
_geom_bond_atom_site_label_1
_geom_bond_atom_site_label_2
_geom_bond_distance
_geom_bond_site_symmetry_2
Ag1 N1 2.169(4) .
Ag1 N3 2.190(4) 2_666
Ag1 O3 2.469(4) .
Ag1 Ag1 3.0358(9) 2_566
O1 C6 1.223(5) .
O2 C12 1.208(6) .
N1 C1 1.338(6) .
N1 C5 1.340(6) .
N2 C7 1.335(6) .
N2 C11 1.343(6) .
N3 C15 1.331(6) .
N3 C16 1.336(6) .
N3 Ag1 2.190(4) 2_666
C1 C2 1.374(7) .
C1 H1A 0.9300 .
C2 C3 1.378(7) .
C2 H2A 0.9300 .
C3 C4 1.385(6) .
C3 C6 1.509(6) .
C4 C5 1.387(7) .
C4 H4A 0.9300 .
C5 H5A 0.9300 .
C6 C7 1.496(7) .
C7 C8 1.389(6) .
C8 C9 1.365(7) .
C8 H8A 0.9300 .
C9 C10 1.377(7) .
C9 H9A 0.9300 .
C10 C11 1.397(6) .
C10 H10A 0.9300 .
C11 C12 1.496(7) .
C12 C13 1.505(6) .
C13 C17 1.372(6) .
C13 C14 1.383(6) .
C14 C15 1.379(7) .
C14 H14A 0.9300 .
C15 H15A 0.9300 .
C16 C17 1.373(7) .
C16 H16A 0.9300 .
C17 H17A 0.9300 .
C18 F1 1.215(8) .
C18 F2 1.233(8) .
C18 F3 1.319(9) .
C18 C19 1.519(8) .
C19 O3 1.222(7) .
C19 O4 1.232(7) .

loop_
_geom_torsion_atom_site_label_1
_geom_torsion_atom_site_label_2
_geom_torsion_atom_site_label_3
_geom_torsion_atom_site_label_4
_geom_torsion
_geom_torsion_site_symmetry_1
N3 Ag1 N1 C1 106.7(5) 2_666
O3 Ag1 N1 C1 -53.9(4) .
Ag1 Ag1 N1 C1 -121.5(3) 2_566
N3 Ag1 N1 C5 -68.9(6) 2_666
O3 Ag1 N1 C5 130.4(4) .
Ag1 Ag1 N1 C5 62.9(4) 2_566
C5 N1 C1 C2 1.7(7) .
Ag1 N1 C1 C2 -174.2(4) .
N1 C1 C2 C3 0.4(7) .
C1 C2 C3 C4 -2.4(7) .
C1 C2 C3 C6 -179.3(4) .
C2 C3 C4 C5 2.4(7) .
C6 C3 C4 C5 179.0(5) .
C1 N1 C5 C4 -1.7(8) .
Ag1 N1 C5 C4 173.9(4) .
C3 C4 C5 N1 -0.3(8) .
C2 C3 C6 O1 15.3(6) .
C4 C3 C6 O1 -161.3(4) .
C2 C3 C6 C7 -162.7(4) .
C4 C3 C6 C7 20.7(6) .
C11 N2 C7 C8 -0.7(6) .
C11 N2 C7 C6 174.0(4) .
O1 C6 C7 N2 -153.7(4) .
C3 C6 C7 N2 24.3(6) .
O1 C6 C7 C8 21.2(6) .
C3 C6 C7 C8 -160.8(4) .
N2 C7 C8 C9 -1.3(7) .
C6 C7 C8 C9 -175.9(4) .
C7 C8 C9 C10 2.4(7) .
C8 C9 C10 C11 -1.6(8) .
C7 N2 C11 C10 1.5(6) .
C7 N2 C11 C12 -176.2(4) .
C9 C10 C11 N2 -0.4(7) .
C9 C10 C11 C12 177.4(5) .
N2 C11 C12 O2 176.4(5) .
C10 C11 C12 O2 -1.4(7) .
N2 C11 C12 C13 -3.9(7) .
C10 C11 C12 C13 178.3(4) .
O2 C12 C13 C17 -158.8(6) .
C11 C12 C13 C17 21.4(8) .
O2 C12 C13 C14 17.7(7) .
C11 C12 C13 C14 -162.1(5) .
C17 C13 C14 C15 -0.6(8) .
C12 C13 C14 C15 -177.5(5) .
C16 N3 C15 C14 0.3(8) .
Ag1 N3 C15 C14 175.6(4) 2_666
C13 C14 C15 N3 -0.7(8) .
C15 N3 C16 C17 1.3(9) .
Ag1 N3 C16 C17 -174.0(5) 2_666
C14 C13 C17 C16 2.2(8) .
C12 C13 C17 C16 178.7(5) .
N3 C16 C17 C13 -2.7(9) .
F1 C18 C19 O3 -136.1(8) .
F2 C18 C19 O3 -5.2(10) .
F3 C18 C19 O3 114.2(7) .
F1 C18 C19 O4 44.7(9) .
F2 C18 C19 O4 175.7(8) .
F3 C18 C19 O4 -65.0(8) .
O4 C19 O3 Ag1 3.9(9) .
C18 C19 O3 Ag1 -175.1(4) .
N1 Ag1 O3 C19 36.8(5) .
N3 Ag1 O3 C19 -136.3(5) 2_666
Ag1 Ag1 O3 C19 134.1(5) 2_566
